data_7002742
loop_
_publ_author_name
'Almaraz, Elky'
'Denny, Jason A.'
'Foley, William S.'
'Reibenspies, Joseph H.'
'Bhuvanesh, Nattamai'
'Darensbourg, Marcetta Y.'

_publ_section_title
;
 Zinc/Nickel exchange and ligand cannibalism in N2S2O1,2 donor ligand
 sets
;
_journal_issue 43
_journal_name_full 'Dalton Transactions'
_journal_page_first 9496
_journal_page_last 9502
_journal_paper_doi 10.1039/b914422f
_journal_year 2009
_chemical_formula_sum 'C13 H28 N2 Ni O7 S2'
_chemical_formula_weight 447.20
_chemical_name_systematic
;
?
;
_space_group_IT_number 4
_symmetry_space_group_name_Hall 'P 2yb'
_symmetry_space_group_name_H-M 'P 1 21 1'
_atom_sites_solution_hydrogens geom
_atom_sites_solution_primary direct
_atom_sites_solution_secondary difmap
_audit_creation_method SHELXL-97
_cell_angle_alpha 90.00
_cell_angle_beta 90.282(5)
_cell_angle_gamma 90.00
_cell_formula_units_Z 4
_cell_length_a 7.731(2)
_cell_length_b 7.703(2)
_cell_length_c 30.984(9)
_cell_measurement_temperature 110(2)
_cell_volume 1845.1(9)
_computing_structure_refinement 'SHELXL-97 (Sheldrick, 1997)'
_computing_structure_solution 'SHELXS-97 (Sheldrick, 1990)'
_diffrn_ambient_temperature 110(2)
_diffrn_measured_fraction_theta_full 0.938
_diffrn_measured_fraction_theta_max 0.938
_diffrn_radiation_monochromator graphite
_diffrn_radiation_source 'fine-focus sealed tube'
_diffrn_radiation_type MoK\a
_diffrn_radiation_wavelength 0.71073
_diffrn_reflns_av_R_equivalents 0.0478
_diffrn_reflns_av_sigmaI/netI 0.0562
_diffrn_reflns_limit_h_max 9
_diffrn_reflns_limit_h_min -9
_diffrn_reflns_limit_k_max 9
_diffrn_reflns_limit_k_min -9
_diffrn_reflns_limit_l_max 36
_diffrn_reflns_limit_l_min -36
_diffrn_reflns_number 13381
_diffrn_reflns_theta_full 25.00
_diffrn_reflns_theta_max 25.00
_diffrn_reflns_theta_min 1.31
_exptl_absorpt_coefficient_mu 1.315
_exptl_absorpt_correction_T_max 0.8797
_exptl_absorpt_correction_T_min 0.6937
_exptl_crystal_density_diffrn 1.610
_exptl_crystal_density_method 'not measured'
_exptl_crystal_F_000 944
_exptl_crystal_size_max 0.30
_exptl_crystal_size_mid 0.30
_exptl_crystal_size_min 0.10
_refine_diff_density_max 1.044
_refine_diff_density_min -0.691
_refine_diff_density_rms 0.103
_refine_ls_abs_structure_details 'Flack H D (1983), Acta Cryst. A39, 876-881'
_refine_ls_abs_structure_Flack 0.00(2)
_refine_ls_extinction_method none
_refine_ls_goodness_of_fit_ref 1.003
_refine_ls_hydrogen_treatment mixed
_refine_ls_matrix_type full
_refine_ls_number_parameters 452
_refine_ls_number_reflns 5842
_refine_ls_number_restraints 205
_refine_ls_restrained_S_all 1.025
_refine_ls_R_factor_all 0.0629
_refine_ls_R_factor_gt 0.0572
_refine_ls_shift/su_max 0.021
_refine_ls_shift/su_mean 0.002
_refine_ls_structure_factor_coef Fsqd
_refine_ls_weighting_details 'calc w=1/[\s^2^(Fo^2^)+(0.0350P)^2^+9.8511P] where P=(Fo^2^+2Fc^2^)/3'
_refine_ls_weighting_scheme calc
_refine_ls_wR_factor_gt 0.1238
_refine_ls_wR_factor_ref 0.1290
_reflns_number_gt 5402
_reflns_number_total 5842
_reflns_threshold_expression >2sigma(I)
_cod_data_source_file b914422f.txt
_cod_data_source_block elk
_cod_database_code 7002742

loop_
_symmetry_equiv_pos_as_xyz
'x, y, z'
'-x, y+1/2, -z'

loop_
_atom_site_label
_atom_site_type_symbol
_atom_site_fract_x
_atom_site_fract_y
_atom_site_fract_z
_atom_site_U_iso_or_equiv
_atom_site_adp_type
_atom_site_occupancy
_atom_site_symmetry_multiplicity
_atom_site_calc_flag
_atom_site_refinement_flags
_atom_site_disorder_assembly
_atom_site_disorder_group
Ni1 Ni -0.03981(13) 0.78339(13) -0.37657(3) 0.0246(3) Uani 1 1 d . . .
S1 S -0.0850(3) 1.0170(3) -0.42675(7) 0.0270(5) Uani 1 1 d . . .
S2 S -0.2783(2) 0.7956(3) -0.32765(7) 0.0277(5) Uani 1 1 d . . .
O1 O -0.1932(8) 0.6503(8) -0.42028(18) 0.0274(12) Uani 1 1 d U . .
O2 O 0.0741(7) 0.9491(9) -0.33347(19) 0.0275(13) Uani 1 1 d U . .
O3 O -0.3792(7) 0.6524(7) -0.47441(17) 0.0224(12) Uani 1 1 d U . .
O4 O 0.0697(7) 1.1096(7) -0.27399(18) 0.0225(13) Uani 1 1 d U . .
N1 N 0.1969(9) 0.7460(10) -0.4107(2) 0.0284(13) Uani 1 1 d U . .
N2 N 0.0697(10) 0.5802(9) -0.3435(2) 0.0277(13) Uani 1 1 d U . .
C1 C -0.2809(10) 0.7237(10) -0.4481(2) 0.0180(13) Uani 1 1 d U . .
C2 C -0.2718(13) 0.9184(11) -0.4523(3) 0.0282(17) Uani 1 1 d U . .
H2A H -0.3775 0.9690 -0.4395 0.034 Uiso 1 1 calc R . .
H2B H -0.2713 0.9488 -0.4833 0.034 Uiso 1 1 calc R . .
C3 C 0.0800(11) 0.9464(12) -0.4655(2) 0.0274(16) Uani 1 1 d U . .
H3A H 0.0374 0.8463 -0.4825 0.033 Uiso 1 1 calc R . .
H3B H 0.1085 1.0420 -0.4856 0.033 Uiso 1 1 calc R . .
C4 C 0.2382(11) 0.8954(12) -0.4394(3) 0.0286(15) Uani 1 1 d U . .
H4A H 0.3334 0.8631 -0.4590 0.034 Uiso 1 1 calc R . .
H4B H 0.2771 0.9953 -0.4217 0.034 Uiso 1 1 calc R . .
C5 C 0.1879(12) 0.5809(12) -0.4356(3) 0.0301(15) Uani 1 1 d U . .
H5A H 0.2907 0.5734 -0.4545 0.036 Uiso 1 1 calc R . .
H5B H 0.0842 0.5840 -0.4545 0.036 Uiso 1 1 calc R . .
C6 C 0.1802(12) 0.4181(12) -0.4077(3) 0.0308(16) Uani 1 1 d U . .
H6A H 0.2967 0.3986 -0.3952 0.037 Uiso 1 1 calc R . .
H6B H 0.1543 0.3182 -0.4268 0.037 Uiso 1 1 calc R . .
C7 C 0.0495(13) 0.4165(12) -0.3707(3) 0.0325(16) Uani 1 1 d U . .
H7A H -0.0694 0.4104 -0.3826 0.039 Uiso 1 1 calc R . .
H7B H 0.0688 0.3128 -0.3524 0.039 Uiso 1 1 calc R . .
C8 C 0.3288(11) 0.7210(13) -0.3755(3) 0.0313(15) Uani 1 1 d U . .
H8A H 0.3740 0.8357 -0.3665 0.038 Uiso 1 1 calc R . .
H8B H 0.4268 0.6524 -0.3869 0.038 Uiso 1 1 calc R . .
C9 C 0.2545(11) 0.6294(13) -0.3368(3) 0.0323(16) Uani 1 1 d U . .
H9A H 0.3231 0.5235 -0.3309 0.039 Uiso 1 1 calc R . .
H9B H 0.2638 0.7063 -0.3113 0.039 Uiso 1 1 calc R . .
C10 C -0.0219(12) 0.5587(12) -0.3020(3) 0.0302(16) Uani 1 1 d U . .
H10A H 0.0258 0.6428 -0.2809 0.036 Uiso 1 1 calc R . .
H10B H 0.0011 0.4406 -0.2908 0.036 Uiso 1 1 calc R . .
C11 C -0.2155(13) 0.5850(13) -0.3052(3) 0.0347(18) Uani 1 1 d U . .
H11A H -0.2660 0.5732 -0.2761 0.042 Uiso 1 1 calc R . .
H11B H -0.2651 0.4920 -0.3236 0.042 Uiso 1 1 calc R . .
C12 C -0.1857(10) 0.9524(13) -0.2924(3) 0.0265(17) Uani 1 1 d U . .
H12A H -0.2589 1.0578 -0.2934 0.032 Uiso 1 1 calc R . .
H12B H -0.1908 0.9062 -0.2627 0.032 Uiso 1 1 calc R . .
C13 C 0.0011(10) 1.0069(11) -0.3014(2) 0.0168(13) Uani 1 1 d U . .
Ni2 Ni 0.44347(16) 0.68085(14) -0.12583(4) 0.0310(3) Uani 1 1 d . . .
S3 S 0.2085(3) 0.6459(3) -0.17592(8) 0.0322(5) Uani 1 1 d . . .
S4 S 0.4242(3) 0.4442(3) -0.07615(8) 0.0344(6) Uani 1 1 d . . .
O5 O 0.5710(8) 0.5264(9) -0.16870(19) 0.0323(14) Uani 1 1 d U . .
O6 O 0.2818(8) 0.8007(8) -0.08379(18) 0.0313(13) Uani 1 1 d U . .
O7 O 0.5711(7) 0.3483(8) -0.22495(17) 0.0238(13) Uani 1 1 d U . .
O8 O 0.1199(7) 0.7985(9) -0.02467(17) 0.0279(13) Uani 1 1 d U . .
N3 N 0.4811(13) 0.9227(12) -0.1608(3) 0.0475(15) Uani 1 1 d U . .
N4 N 0.6462(11) 0.7901(14) -0.0934(2) 0.0463(15) Uani 1 1 d U . .
C14 C 0.4928(10) 0.4466(12) -0.1992(2) 0.0225(14) Uani 1 1 d U . .
C15 C 0.3080(11) 0.4651(14) -0.2042(3) 0.0323(18) Uani 1 1 d U . .
H15A H 0.2527 0.3566 -0.1942 0.039 Uiso 1 1 calc R . .
H15B H 0.2817 0.4773 -0.2353 0.039 Uiso 1 1 calc R . .
C16 C 0.2755(14) 0.8181(15) -0.2141(3) 0.048(2) Uani 1 1 d U . .
H16A H 0.3750 0.7787 -0.2316 0.058 Uiso 1 1 calc R . .
H16B H 0.1790 0.8482 -0.2339 0.058 Uiso 1 1 calc R . .
C17 C 0.3201(16) 0.9562(16) -0.1898(3) 0.0497(19) Uani 1 1 d U . .
H17A H 0.2211 0.9880 -0.1712 0.060 Uiso 1 1 calc R . .
H17B H 0.3441 1.0559 -0.2090 0.060 Uiso 1 1 calc R . .
C18 C 0.6400(14) 0.9124(16) -0.1856(3) 0.0449(18) Uani 1 1 d U . .
H18A H 0.6470 1.0143 -0.2049 0.054 Uiso 1 1 calc R . .
H18B H 0.6366 0.8070 -0.2038 0.054 Uiso 1 1 calc R . .
C19 C 0.8017(14) 0.9068(16) -0.1572(3) 0.0482(19) Uani 1 1 d U . .
H19A H 0.8163 1.0226 -0.1438 0.058 Uiso 1 1 calc R . .
H19B H 0.9025 0.8877 -0.1762 0.058 Uiso 1 1 calc R . .
C20 C 0.8089(13) 0.7676(17) -0.1203(3) 0.0451(18) Uani 1 1 d U . .
H20A H 0.8129 0.6493 -0.1328 0.054 Uiso 1 1 calc R . .
H20B H 0.9133 0.7850 -0.1022 0.054 Uiso 1 1 calc R . .
C21 C 0.5046(17) 1.0531(15) -0.1267(3) 0.0472(18) Uani 1 1 d U . .
H21A H 0.3895 1.0954 -0.1176 0.057 Uiso 1 1 calc R . .
H21B H 0.5688 1.1531 -0.1387 0.057 Uiso 1 1 calc R . .
C22 C 0.6017(16) 0.9852(15) -0.0872(3) 0.0481(18) Uani 1 1 d U . .
H22A H 0.5292 0.9997 -0.0612 0.058 Uiso 1 1 calc R . .
H22B H 0.7094 1.0526 -0.0830 0.058 Uiso 1 1 calc R . .
C23 C 0.6628(15) 0.7051(15) -0.0525(3) 0.0484(19) Uani 1 1 d U . .
H23A H 0.5757 0.7535 -0.0326 0.058 Uiso 1 1 calc R . .
H23B H 0.7787 0.7306 -0.0404 0.058 Uiso 1 1 calc R . .
C24 C 0.6401(17) 0.5150(15) -0.0548(4) 0.052(2) Uani 1 1 d U . .
H24A H 0.6562 0.4660 -0.0255 0.063 Uiso 1 1 calc R . .
H24B H 0.7315 0.4661 -0.0735 0.063 Uiso 1 1 calc R . .
C25 C 0.2559(14) 0.5384(12) -0.0434(3) 0.0334(18) Uani 1 1 d U . .
H25A H 0.1482 0.4715 -0.0481 0.040 Uiso 1 1 calc R . .
H25B H 0.2889 0.5245 -0.0126 0.040 Uiso 1 1 calc R . .
C26 C 0.2181(11) 0.7252(10) -0.0514(2) 0.0227(14) Uani 1 1 d U . .
O1W O -0.4489(10) 1.3042(9) -0.4533(2) 0.0444(19) Uani 1 1 d . . .
H1W1 H -0.4748 1.4069 -0.4456 0.067 Uiso 1 1 d R . .
H1W2 H -0.5101 1.2754 -0.4750 0.067 Uiso 1 1 d R . .
O2W O -0.5864(9) 1.2010(12) -0.2973(2) 0.051(2) Uani 1 1 d . . .
H2W1 H -0.5422 1.2761 -0.2805 0.077 Uiso 1 1 d R . .
H2W2 H -0.6940 1.1805 -0.2999 0.077 Uiso 1 1 d R . .
O3W O 0.0286(12) 0.1448(10) -0.0474(2) 0.058(2) Uani 1 1 d . . .
H3W2 H 0.0183 0.1987 -0.0236 0.088 Uiso 1 1 d R . .
H3W1 H 0.0267 0.0346 -0.0486 0.088 Uiso 1 1 d R . .
O4W O -0.0836(8) 1.2765(13) -0.2033(2) 0.054(2) Uani 1 1 d . . .
H4W1 H -0.0713 1.1680 -0.2072 0.080 Uiso 1 1 d R . .
H4W2 H -0.1837 1.3074 -0.2117 0.080 Uiso 1 1 d R . .
O5W O -0.3832(14) 1.1641(17) -0.3699(3) 0.096(4) Uani 1 1 d . . .
H5W1 H -0.4763 1.1417 -0.3565 0.115 Uiso 1 1 d R . .
H5W2 H -0.3768 1.2737 -0.3727 0.115 Uiso 1 1 d R . .
O6W O 0.0694(14) 0.3185(18) -0.1228(3) 0.110(5) Uani 1 1 d . . .
H6W1 H 0.0175 0.2839 -0.1455 0.164 Uiso 1 1 d R . .
H6W2 H 0.0442 0.2522 -0.1018 0.164 Uiso 1 1 d R . .

loop_
_atom_site_aniso_label
_atom_site_aniso_U_11
_atom_site_aniso_U_22
_atom_site_aniso_U_33
_atom_site_aniso_U_23
_atom_site_aniso_U_13
_atom_site_aniso_U_12
Ni1 0.0238(5) 0.0253(6) 0.0248(5) -0.0122(5) -0.0120(4) 0.0102(5)
S1 0.0276(11) 0.0189(11) 0.0346(12) -0.0076(9) 0.0116(9) -0.0032(9)
S2 0.0174(9) 0.0287(12) 0.0368(11) 0.0126(10) -0.0057(7) -0.0048(10)
O1 0.036(3) 0.017(3) 0.029(3) 0.000(2) -0.012(2) -0.006(2)
O2 0.013(2) 0.042(3) 0.028(3) -0.015(3) -0.001(2) -0.003(2)
O3 0.025(3) 0.023(3) 0.020(3) -0.005(2) -0.006(2) 0.003(2)
O4 0.028(3) 0.017(3) 0.022(3) -0.007(2) -0.002(2) 0.002(2)
N1 0.026(2) 0.038(3) 0.021(2) -0.005(2) -0.002(2) 0.009(2)
N2 0.035(3) 0.029(3) 0.019(2) 0.007(2) -0.006(2) 0.008(2)
C1 0.022(3) 0.015(3) 0.016(3) 0.000(2) 0.000(2) 0.002(2)
C2 0.043(4) 0.020(4) 0.021(3) 0.007(3) -0.011(3) 0.001(3)
C3 0.034(4) 0.031(4) 0.017(3) 0.000(3) 0.008(3) -0.017(3)
C4 0.032(3) 0.035(3) 0.019(3) -0.001(3) 0.007(3) -0.012(3)
C5 0.035(3) 0.033(3) 0.023(3) 0.000(3) 0.004(3) 0.002(3)
C6 0.040(3) 0.029(3) 0.023(3) 0.001(3) 0.000(3) -0.001(3)
C7 0.046(3) 0.025(3) 0.026(3) 0.012(3) -0.002(3) 0.007(3)
C8 0.023(3) 0.048(4) 0.023(3) 0.000(3) -0.002(3) 0.013(3)
C9 0.029(3) 0.042(4) 0.025(3) 0.003(3) -0.004(3) 0.004(3)
C10 0.035(3) 0.029(3) 0.027(3) 0.006(3) 0.004(3) -0.001(3)
C11 0.038(4) 0.033(4) 0.033(4) 0.000(3) 0.003(3) -0.004(4)
C12 0.016(3) 0.043(4) 0.020(3) -0.013(3) -0.003(3) 0.005(3)
C13 0.012(3) 0.025(3) 0.013(3) -0.003(3) -0.002(2) 0.003(3)
Ni2 0.0323(6) 0.0324(7) 0.0284(6) -0.0163(5) 0.0160(5) -0.0193(5)
S3 0.0234(10) 0.0271(12) 0.0463(13) 0.0132(10) 0.0137(9) 0.0054(9)
S4 0.0327(12) 0.0212(12) 0.0492(15) -0.0140(11) -0.0166(10) 0.0083(10)
O5 0.023(3) 0.049(3) 0.025(3) -0.023(3) -0.002(2) -0.002(3)
O6 0.053(3) 0.016(3) 0.025(3) 0.001(2) 0.024(2) -0.002(3)
O7 0.025(3) 0.028(3) 0.018(3) -0.006(2) 0.000(2) -0.002(2)
O8 0.027(3) 0.032(3) 0.025(3) 0.007(3) 0.009(2) 0.002(3)
N3 0.066(3) 0.048(3) 0.028(3) 0.003(3) 0.011(3) -0.016(3)
N4 0.052(3) 0.062(3) 0.025(3) -0.008(3) -0.005(2) -0.015(3)
C14 0.022(3) 0.034(3) 0.012(3) -0.004(3) -0.002(2) -0.010(3)
C15 0.028(4) 0.049(4) 0.020(3) -0.009(3) -0.003(3) -0.008(4)
C16 0.048(4) 0.061(5) 0.036(4) 0.018(4) -0.004(4) 0.010(4)
C17 0.060(4) 0.061(4) 0.028(3) 0.011(3) 0.007(3) 0.009(4)
C18 0.053(4) 0.050(4) 0.032(3) 0.007(3) 0.006(3) -0.004(4)
C19 0.046(4) 0.062(4) 0.036(3) 0.008(3) 0.004(3) 0.002(4)
C20 0.040(3) 0.065(4) 0.030(3) 0.005(3) -0.010(3) -0.012(4)
C21 0.073(4) 0.041(4) 0.028(3) 0.001(3) -0.002(3) -0.021(4)
C22 0.068(4) 0.047(4) 0.029(3) -0.008(3) -0.004(3) -0.008(4)
C23 0.057(4) 0.050(4) 0.037(3) -0.006(3) -0.017(3) -0.002(4)
C24 0.068(5) 0.043(5) 0.045(4) -0.003(4) -0.025(4) 0.008(4)
C25 0.054(4) 0.021(4) 0.025(4) -0.001(3) 0.013(3) 0.001(4)
C26 0.036(3) 0.015(3) 0.017(3) 0.000(2) 0.011(3) -0.005(3)
O1W 0.089(5) 0.016(3) 0.028(3) 0.004(3) -0.033(3) -0.005(4)
O2W 0.031(3) 0.084(6) 0.039(4) -0.025(4) 0.010(3) -0.007(4)
O3W 0.101(7) 0.038(5) 0.037(4) 0.007(3) 0.046(4) 0.008(4)
O4W 0.025(3) 0.096(6) 0.040(4) -0.046(4) -0.012(3) 0.013(4)
O5W 0.102(7) 0.136(10) 0.051(5) 0.062(6) 0.033(5) 0.072(8)
O6W 0.128(9) 0.153(11) 0.047(5) 0.046(6) -0.049(5) -0.126(9)

loop_
_atom_type_symbol
_atom_type_description
_atom_type_scat_dispersion_real
_atom_type_scat_dispersion_imag
_atom_type_scat_source
C C 0.0033 0.0016 'International Tables Vol C Tables 4.2.6.8 and 6.1.1.4'
H H 0.0000 0.0000 'International Tables Vol C Tables 4.2.6.8 and 6.1.1.4'
N N 0.0061 0.0033 'International Tables Vol C Tables 4.2.6.8 and 6.1.1.4'
Ni Ni 0.3393 1.1124 'International Tables Vol C Tables 4.2.6.8 and 6.1.1.4'
O O 0.0106 0.0060 'International Tables Vol C Tables 4.2.6.8 and 6.1.1.4'
S S 0.1246 0.1234 'International Tables Vol C Tables 4.2.6.8 and 6.1.1.4'

loop_
_geom_angle_atom_site_label_1
_geom_angle_atom_site_label_2
_geom_angle_atom_site_label_3
_geom_angle
_geom_angle_site_symmetry_1
_geom_angle_site_symmetry_3
_geom_angle_publ_flag
O2 Ni1 N2 88.6(3) . . ?
O2 Ni1 O1 169.0(2) . . ?
N2 Ni1 O1 100.5(3) . . ?
O2 Ni1 N1 92.3(2) . . ?
N2 Ni1 N1 78.0(3) . . ?
O1 Ni1 N1 95.7(3) . . ?
O2 Ni1 S2 83.83(17) . . ?
N2 Ni1 S2 91.8(2) . . ?
O1 Ni1 S2 89.62(18) . . ?
N1 Ni1 S2 169.2(2) . . ?
O2 Ni1 S1 90.9(2) . . ?
N2 Ni1 S1 162.4(2) . . ?
O1 Ni1 S1 82.33(18) . . ?
N1 Ni1 S1 84.5(2) . . ?
S2 Ni1 S1 105.66(8) . . ?
C2 S1 C3 98.3(4) . . ?
C2 S1 Ni1 94.7(3) . . ?
C3 S1 Ni1 95.8(3) . . ?
C12 S2 C11 105.3(5) . . ?
C12 S2 Ni1 96.1(3) . . ?
C11 S2 Ni1 90.1(3) . . ?
C1 O1 Ni1 122.9(5) . . ?
C13 O2 Ni1 123.8(5) . . ?
C4 N1 C5 111.0(6) . . ?
C4 N1 C8 112.6(7) . . ?
C5 N1 C8 107.3(7) . . ?
C4 N1 Ni1 112.2(5) . . ?
C5 N1 Ni1 109.5(5) . . ?
C8 N1 Ni1 103.8(5) . . ?
C10 N2 C9 111.7(7) . . ?
C10 N2 C7 109.8(7) . . ?
C9 N2 C7 112.5(7) . . ?
C10 N2 Ni1 108.7(5) . . ?
C9 N2 Ni1 105.6(5) . . ?
C7 N2 Ni1 108.4(5) . . ?
O1 C1 O3 126.1(8) . . ?
O1 C1 C2 119.4(7) . . ?
O3 C1 C2 114.5(7) . . ?
C1 C2 S1 114.7(6) . . ?
C1 C2 H2A 108.6 . . ?
S1 C2 H2A 108.6 . . ?
C1 C2 H2B 108.6 . . ?
S1 C2 H2B 108.6 . . ?
H2A C2 H2B 107.6 . . ?
C4 C3 S1 106.7(5) . . ?
C4 C3 H3A 110.4 . . ?
S1 C3 H3A 110.4 . . ?
C4 C3 H3B 110.4 . . ?
S1 C3 H3B 110.4 . . ?
H3A C3 H3B 108.6 . . ?
N1 C4 C3 110.2(7) . . ?
N1 C4 H4A 109.6 . . ?
C3 C4 H4A 109.6 . . ?
N1 C4 H4B 109.6 . . ?
C3 C4 H4B 109.6 . . ?
H4A C4 H4B 108.1 . . ?
N1 C5 C6 114.1(7) . . ?
N1 C5 H5A 108.7 . . ?
C6 C5 H5A 108.7 . . ?
N1 C5 H5B 108.7 . . ?
C6 C5 H5B 108.7 . . ?
H5A C5 H5B 107.6 . . ?
C5 C6 C7 117.3(8) . . ?
C5 C6 H6A 108.0 . . ?
C7 C6 H6A 108.0 . . ?
C5 C6 H6B 108.0 . . ?
C7 C6 H6B 108.0 . . ?
H6A C6 H6B 107.2 . . ?
N2 C7 C6 109.9(7) . . ?
N2 C7 H7A 109.7 . . ?
C6 C7 H7A 109.7 . . ?
N2 C7 H7B 109.7 . . ?
C6 C7 H7B 109.7 . . ?
H7A C7 H7B 108.2 . . ?
N1 C8 C9 112.1(7) . . ?
N1 C8 H8A 109.2 . . ?
C9 C8 H8A 109.2 . . ?
N1 C8 H8B 109.2 . . ?
C9 C8 H8B 109.2 . . ?
H8A C8 H8B 107.9 . . ?
N2 C9 C8 112.1(7) . . ?
N2 C9 H9A 109.2 . . ?
C8 C9 H9A 109.2 . . ?
N2 C9 H9B 109.2 . . ?
C8 C9 H9B 109.2 . . ?
H9A C9 H9B 107.9 . . ?
N2 C10 C11 113.9(8) . . ?
N2 C10 H10A 108.8 . . ?
C11 C10 H10A 108.8 . . ?
N2 C10 H10B 108.8 . . ?
C11 C10 H10B 108.8 . . ?
H10A C10 H10B 107.7 . . ?
C10 C11 S2 113.8(7) . . ?
C10 C11 H11A 108.8 . . ?
S2 C11 H11A 108.8 . . ?
C10 C11 H11B 108.8 . . ?
S2 C11 H11B 108.8 . . ?
H11A C11 H11B 107.7 . . ?
C13 C12 S2 116.9(6) . . ?
C13 C12 H12A 108.1 . . ?
S2 C12 H12A 108.1 . . ?
C13 C12 H12B 108.1 . . ?
S2 C12 H12B 108.1 . . ?
H12A C12 H12B 107.3 . . ?
O2 C13 O4 124.9(7) . . ?
O2 C13 C12 119.0(7) . . ?
O4 C13 C12 116.0(7) . . ?
O6 Ni2 N4 88.3(3) . . ?
O6 Ni2 O5 169.4(3) . . ?
N4 Ni2 O5 100.9(3) . . ?
O6 Ni2 N3 90.8(3) . . ?
N4 Ni2 N3 77.8(4) . . ?
O5 Ni2 N3 96.2(3) . . ?
O6 Ni2 S4 83.88(18) . . ?
N4 Ni2 S4 92.7(3) . . ?
O5 Ni2 S4 90.4(2) . . ?
N3 Ni2 S4 169.3(2) . . ?
O6 Ni2 S3 90.0(2) . . ?
N4 Ni2 S3 160.5(3) . . ?
O5 Ni2 S3 83.12(18) . . ?
N3 Ni2 S3 82.9(3) . . ?
S4 Ni2 S3 106.37(8) . . ?
C15 S3 C16 96.9(5) . . ?
C15 S3 Ni2 94.4(3) . . ?
C16 S3 Ni2 96.9(3) . . ?
C25 S4 C24 109.1(5) . . ?
C25 S4 Ni2 95.9(3) . . ?
C24 S4 Ni2 87.0(4) . . ?
C14 O5 Ni2 122.3(5) . . ?
C26 O6 Ni2 123.0(6) . . ?
C18 N3 C21 108.4(9) . . ?
C18 N3 C17 112.4(7) . . ?
C21 N3 C17 113.5(9) . . ?
C18 N3 Ni2 109.4(7) . . ?
C21 N3 Ni2 104.1(6) . . ?
C17 N3 Ni2 108.8(7) . . ?
C23 N4 C20 111.3(9) . . ?
C23 N4 C22 110.7(8) . . ?
C20 N4 C22 111.2(9) . . ?
C23 N4 Ni2 108.2(7) . . ?
C20 N4 Ni2 108.5(6) . . ?
C22 N4 Ni2 106.8(7) . . ?
O7 C14 O5 122.2(8) . . ?
O7 C14 C15 118.1(7) . . ?
O5 C14 C15 119.7(8) . . ?
C14 C15 S3 116.5(7) . . ?
C14 C15 H15A 108.2 . . ?
S3 C15 H15A 108.2 . . ?
C14 C15 H15B 108.2 . . ?
S3 C15 H15B 108.2 . . ?
H15A C15 H15B 107.3 . . ?
C17 C16 S3 106.2(7) . . ?
C17 C16 H16A 110.5 . . ?
S3 C16 H16A 110.5 . . ?
C17 C16 H16B 110.5 . . ?
S3 C16 H16B 110.5 . . ?
H16A C16 H16B 108.7 . . ?
C16 C17 N3 113.2(10) . . ?
C16 C17 H17A 108.9 . . ?
N3 C17 H17A 108.9 . . ?
C16 C17 H17B 108.9 . . ?
N3 C17 H17B 108.9 . . ?
H17A C17 H17B 107.7 . . ?
N3 C18 C19 113.0(8) . . ?
N3 C18 H18A 109.0 . . ?
C19 C18 H18A 109.0 . . ?
N3 C18 H18B 109.0 . . ?
C19 C18 H18B 109.0 . . ?
H18A C18 H18B 107.8 . . ?
C18 C19 C20 117.7(9) . . ?
C18 C19 H19A 107.9 . . ?
C20 C19 H19A 107.9 . . ?
C18 C19 H19B 107.9 . . ?
C20 C19 H19B 107.9 . . ?
H19A C19 H19B 107.2 . . ?
N4 C20 C19 107.2(9) . . ?
N4 C20 H20A 110.3 . . ?
C19 C20 H20A 110.3 . . ?
N4 C20 H20B 110.3 . . ?
C19 C20 H20B 110.3 . . ?
H20A C20 H20B 108.5 . . ?
N3 C21 C22 113.7(9) . . ?
N3 C21 H21A 108.8 . . ?
C22 C21 H21A 108.8 . . ?
N3 C21 H21B 108.8 . . ?
C22 C21 H21B 108.8 . . ?
H21A C21 H21B 107.7 . . ?
C21 C22 N4 109.9(8) . . ?
C21 C22 H22A 109.7 . . ?
N4 C22 H22A 109.7 . . ?
C21 C22 H22B 109.7 . . ?
N4 C22 H22B 109.7 . . ?
H22A C22 H22B 108.2 . . ?
N4 C23 C24 113.7(9) . . ?
N4 C23 H23A 108.8 . . ?
C24 C23 H23A 108.8 . . ?
N4 C23 H23B 108.8 . . ?
C24 C23 H23B 108.8 . . ?
H23A C23 H23B 107.7 . . ?
C23 C24 S4 114.3(8) . . ?
C23 C24 H24A 108.7 . . ?
S4 C24 H24A 108.7 . . ?
C23 C24 H24B 108.7 . . ?
S4 C24 H24B 108.7 . . ?
H24A C24 H24B 107.6 . . ?
C26 C25 S4 115.9(6) . . ?
C26 C25 H25A 108.3 . . ?
S4 C25 H25A 108.3 . . ?
C26 C25 H25B 108.3 . . ?
S4 C25 H25B 108.3 . . ?
H25A C25 H25B 107.4 . . ?
O8 C26 O6 123.7(8) . . ?
O8 C26 C25 116.2(7) . . ?
O6 C26 C25 120.0(7) . . ?
H1W1 O1W H1W2 109.5 . . ?
H2W1 O2W H2W2 125.1 . . ?
H3W2 O3W H3W1 121.6 . . ?
H4W1 O4W H4W2 109.5 . . ?
H5W1 O5W H5W2 107.6 . . ?
H6W1 O6W H6W2 109.5 . . ?

loop_
_geom_bond_atom_site_label_1
_geom_bond_atom_site_label_2
_geom_bond_distance
_geom_bond_site_symmetry_2
_geom_bond_publ_flag
Ni1 O2 2.044(6) . ?
Ni1 N2 2.050(7) . ?
Ni1 O1 2.068(6) . ?
Ni1 N1 2.137(7) . ?
Ni1 S2 2.394(2) . ?
Ni1 S1 2.403(3) . ?
S1 C2 1.810(9) . ?
S1 C3 1.839(8) . ?
S2 C12 1.776(9) . ?
S2 C11 1.830(10) . ?
O1 C1 1.233(10) . ?
O2 C13 1.229(10) . ?
O3 C1 1.239(10) . ?
O4 C13 1.274(10) . ?
N1 C4 1.490(11) . ?
N1 C5 1.490(11) . ?
N1 C8 1.500(10) . ?
N2 C10 1.481(11) . ?
N2 C9 1.492(12) . ?
N2 C7 1.524(12) . ?
C1 C2 1.507(12) . ?
C2 H2A 0.9900 . ?
C2 H2B 0.9900 . ?
C3 C4 1.516(12) . ?
C3 H3A 0.9900 . ?
C3 H3B 0.9900 . ?
C4 H4A 0.9900 . ?
C4 H4B 0.9900 . ?
C5 C6 1.525(12) . ?
C5 H5A 0.9900 . ?
C5 H5B 0.9900 . ?
C6 C7 1.532(13) . ?
C6 H6A 0.9900 . ?
C6 H6B 0.9900 . ?
C7 H7A 0.9900 . ?
C7 H7B 0.9900 . ?
C8 C9 1.508(12) . ?
C8 H8A 0.9900 . ?
C8 H8B 0.9900 . ?
C9 H9A 0.9900 . ?
C9 H9B 0.9900 . ?
C10 C11 1.513(14) . ?
C10 H10A 0.9900 . ?
C10 H10B 0.9900 . ?
C11 H11A 0.9900 . ?
C11 H11B 0.9900 . ?
C12 C13 1.530(11) . ?
C12 H12A 0.9900 . ?
C12 H12B 0.9900 . ?
Ni2 O6 2.031(6) . ?
Ni2 N4 2.040(8) . ?
Ni2 O5 2.041(6) . ?
Ni2 N3 2.176(9) . ?
Ni2 S4 2.391(3) . ?
Ni2 S3 2.399(3) . ?
S3 C15 1.818(10) . ?
S3 C16 1.853(10) . ?
S4 C25 1.807(10) . ?
S4 C24 1.873(12) . ?
O5 C14 1.277(10) . ?
O6 C26 1.263(9) . ?
O7 C14 1.257(10) . ?
O8 C26 1.259(10) . ?
N3 C18 1.454(14) . ?
N3 C21 1.468(13) . ?
N3 C17 1.553(15) . ?
N4 C23 1.430(13) . ?
N4 C20 1.523(13) . ?
N4 C22 1.554(16) . ?
C14 C15 1.443(12) . ?
C15 H15A 0.9900 . ?
C15 H15B 0.9900 . ?
C16 C17 1.348(16) . ?
C16 H16A 0.9900 . ?
C16 H16B 0.9900 . ?
C17 H17A 0.9900 . ?
C17 H17B 0.9900 . ?
C18 C19 1.524(15) . ?
C18 H18A 0.9900 . ?
C18 H18B 0.9900 . ?
C19 C20 1.568(15) . ?
C19 H19A 0.9900 . ?
C19 H19B 0.9900 . ?
C20 H20A 0.9900 . ?
C20 H20B 0.9900 . ?
C21 C22 1.526(15) . ?
C21 H21A 0.9900 . ?
C21 H21B 0.9900 . ?
C22 H22A 0.9900 . ?
C22 H22B 0.9900 . ?
C23 C24 1.476(16) . ?
C23 H23A 0.9900 . ?
C23 H23B 0.9900 . ?
C24 H24A 0.9900 . ?
C24 H24B 0.9900 . ?
C25 C26 1.489(12) . ?
C25 H25A 0.9900 . ?
C25 H25B 0.9900 . ?
O1W H1W1 0.8500 . ?
O1W H1W2 0.8499 . ?
O2W H2W1 0.8500 . ?
O2W H2W2 0.8500 . ?
O3W H3W2 0.8501 . ?
O3W H3W1 0.8500 . ?
O4W H4W1 0.8500 . ?
O4W H4W2 0.8500 . ?
O5W H5W1 0.8501 . ?
O5W H5W2 0.8500 . ?
O6W H6W1 0.8500 . ?
O6W H6W2 0.8502 . ?

loop_
_geom_torsion_atom_site_label_1
_geom_torsion_atom_site_label_2
_geom_torsion_atom_site_label_3
_geom_torsion_atom_site_label_4
_geom_torsion
_geom_torsion_site_symmetry_1
_geom_torsion_site_symmetry_2
_geom_torsion_site_symmetry_3
_geom_torsion_site_symmetry_4
_geom_torsion_publ_flag
O2 Ni1 S1 C2 -152.9(4) . . . . ?
N2 Ni1 S1 C2 119.0(8) . . . . ?
O1 Ni1 S1 C2 18.4(4) . . . . ?
N1 Ni1 S1 C2 114.9(4) . . . . ?
S2 Ni1 S1 C2 -69.0(3) . . . . ?
O2 Ni1 S1 C3 108.3(3) . . . . ?
N2 Ni1 S1 C3 20.1(8) . . . . ?
O1 Ni1 S1 C3 -80.5(3) . . . . ?
N1 Ni1 S1 C3 16.1(3) . . . . ?
S2 Ni1 S1 C3 -167.9(3) . . . . ?
O2 Ni1 S2 C12 4.2(4) . . . . ?
N2 Ni1 S2 C12 92.6(4) . . . . ?
O1 Ni1 S2 C12 -166.9(4) . . . . ?
N1 Ni1 S2 C12 73.7(12) . . . . ?
S1 Ni1 S2 C12 -85.0(3) . . . . ?
O2 Ni1 S2 C11 -101.2(4) . . . . ?
N2 Ni1 S2 C11 -12.8(4) . . . . ?
O1 Ni1 S2 C11 87.6(4) . . . . ?
N1 Ni1 S2 C11 -31.8(12) . . . . ?
S1 Ni1 S2 C11 169.6(3) . . . . ?
O2 Ni1 O1 C1 37.1(16) . . . . ?
N2 Ni1 O1 C1 -177.8(6) . . . . ?
N1 Ni1 O1 C1 -99.1(6) . . . . ?
S2 Ni1 O1 C1 90.4(6) . . . . ?
S1 Ni1 O1 C1 -15.5(6) . . . . ?
N2 Ni1 O2 C13 -95.3(7) . . . . ?
O1 Ni1 O2 C13 50.4(17) . . . . ?
N1 Ni1 O2 C13 -173.2(7) . . . . ?
S2 Ni1 O2 C13 -3.4(7) . . . . ?
S1 Ni1 O2 C13 102.3(7) . . . . ?
O2 Ni1 N1 C4 -77.5(5) . . . . ?
N2 Ni1 N1 C4 -165.5(6) . . . . ?
O1 Ni1 N1 C4 94.9(5) . . . . ?
S2 Ni1 N1 C4 -146.2(10) . . . . ?
S1 Ni1 N1 C4 13.2(5) . . . . ?
O2 Ni1 N1 C5 158.8(5) . . . . ?
N2 Ni1 N1 C5 70.7(5) . . . . ?
O1 Ni1 N1 C5 -28.8(5) . . . . ?
S2 Ni1 N1 C5 90.1(12) . . . . ?
S1 Ni1 N1 C5 -110.5(5) . . . . ?
O2 Ni1 N1 C8 44.4(6) . . . . ?
N2 Ni1 N1 C8 -43.6(6) . . . . ?
O1 Ni1 N1 C8 -143.2(5) . . . . ?
S2 Ni1 N1 C8 -24.3(15) . . . . ?
S1 Ni1 N1 C8 135.1(5) . . . . ?
O2 Ni1 N2 C10 72.6(6) . . . . ?
O1 Ni1 N2 C10 -101.1(6) . . . . ?
N1 Ni1 N2 C10 165.2(6) . . . . ?
S2 Ni1 N2 C10 -11.2(6) . . . . ?
S1 Ni1 N2 C10 161.1(6) . . . . ?
O2 Ni1 N2 C9 -47.4(5) . . . . ?
O1 Ni1 N2 C9 138.9(5) . . . . ?
N1 Ni1 N2 C9 45.3(5) . . . . ?
S2 Ni1 N2 C9 -131.1(5) . . . . ?
S1 Ni1 N2 C9 41.1(10) . . . . ?
O2 Ni1 N2 C7 -168.1(6) . . . . ?
O1 Ni1 N2 C7 18.2(6) . . . . ?
N1 Ni1 N2 C7 -75.4(6) . . . . ?
S2 Ni1 N2 C7 108.2(5) . . . . ?
S1 Ni1 N2 C7 -79.6(10) . . . . ?
Ni1 O1 C1 O3 -177.7(6) . . . . ?
Ni1 O1 C1 C2 2.8(11) . . . . ?
O1 C1 C2 S1 17.8(11) . . . . ?
O3 C1 C2 S1 -161.8(6) . . . . ?
C3 S1 C2 C1 72.8(7) . . . . ?
Ni1 S1 C2 C1 -23.8(7) . . . . ?
C2 S1 C3 C4 -139.7(6) . . . . ?
Ni1 S1 C3 C4 -44.1(6) . . . . ?
C5 N1 C4 C3 75.8(9) . . . . ?
C8 N1 C4 C3 -163.9(7) . . . . ?
Ni1 N1 C4 C3 -47.2(8) . . . . ?
S1 C3 C4 N1 62.7(8) . . . . ?
C4 N1 C5 C6 169.0(7) . . . . ?
C8 N1 C5 C6 45.6(9) . . . . ?
Ni1 N1 C5 C6 -66.6(8) . . . . ?
N1 C5 C6 C7 48.2(11) . . . . ?
C10 N2 C7 C6 -165.3(7) . . . . ?
C9 N2 C7 C6 -40.3(9) . . . . ?
Ni1 N2 C7 C6 76.1(8) . . . . ?
C5 C6 C7 N2 -50.8(10) . . . . ?
C4 N1 C8 C9 155.0(7) . . . . ?
C5 N1 C8 C9 -82.5(8) . . . . ?
Ni1 N1 C8 C9 33.4(8) . . . . ?
C10 N2 C9 C8 -156.6(8) . . . . ?
C7 N2 C9 C8 79.4(9) . . . . ?
Ni1 N2 C9 C8 -38.6(8) . . . . ?
N1 C8 C9 N2 2.0(11) . . . . ?
C9 N2 C10 C11 155.3(8) . . . . ?
C7 N2 C10 C11 -79.2(9) . . . . ?
Ni1 N2 C10 C11 39.3(9) . . . . ?
N2 C10 C11 S2 -56.2(10) . . . . ?
C12 S2 C11 C10 -59.2(8) . . . . ?
Ni1 S2 C11 C10 37.2(7) . . . . ?
C11 S2 C12 C13 86.2(7) . . . . ?
Ni1 S2 C12 C13 -5.6(7) . . . . ?
Ni1 O2 C13 O4 179.7(6) . . . . ?
Ni1 O2 C13 C12 0.4(11) . . . . ?
S2 C12 C13 O2 4.3(11) . . . . ?
S2 C12 C13 O4 -175.0(6) . . . . ?
O6 Ni2 S3 C15 -157.3(4) . . . . ?
N4 Ni2 S3 C15 117.9(8) . . . . ?
O5 Ni2 S3 C15 14.6(4) . . . . ?
N3 Ni2 S3 C15 111.8(4) . . . . ?
S4 Ni2 S3 C15 -73.7(3) . . . . ?
O6 Ni2 S3 C16 105.1(4) . . . . ?
N4 Ni2 S3 C16 20.4(9) . . . . ?
O5 Ni2 S3 C16 -82.9(4) . . . . ?
N3 Ni2 S3 C16 14.3(4) . . . . ?
S4 Ni2 S3 C16 -171.2(4) . . . . ?
O6 Ni2 S4 C25 8.1(4) . . . . ?
N4 Ni2 S4 C25 96.1(4) . . . . ?
O5 Ni2 S4 C25 -163.0(4) . . . . ?
N3 Ni2 S4 C25 69.0(15) . . . . ?
S3 Ni2 S4 C25 -80.0(4) . . . . ?
O6 Ni2 S4 C24 -100.8(4) . . . . ?
N4 Ni2 S4 C24 -12.8(5) . . . . ?
O5 Ni2 S4 C24 88.1(4) . . . . ?
N3 Ni2 S4 C24 -39.9(15) . . . . ?
S3 Ni2 S4 C24 171.1(4) . . . . ?
O6 Ni2 O5 C14 38.3(19) . . . . ?
N4 Ni2 O5 C14 -172.1(7) . . . . ?
N3 Ni2 O5 C14 -93.4(7) . . . . ?
S4 Ni2 O5 C14 95.1(7) . . . . ?
S3 Ni2 O5 C14 -11.3(7) . . . . ?
N4 Ni2 O6 C26 -97.9(7) . . . . ?
O5 Ni2 O6 C26 52.3(18) . . . . ?
N3 Ni2 O6 C26 -175.7(7) . . . . ?
S4 Ni2 O6 C26 -5.0(7) . . . . ?
S3 Ni2 O6 C26 101.4(7) . . . . ?
O6 Ni2 N3 C18 159.3(7) . . . . ?
N4 Ni2 N3 C18 71.2(7) . . . . ?
O5 Ni2 N3 C18 -28.6(7) . . . . ?
S4 Ni2 N3 C18 99.0(15) . . . . ?
S3 Ni2 N3 C18 -110.8(6) . . . . ?
O6 Ni2 N3 C21 43.7(7) . . . . ?
N4 Ni2 N3 C21 -44.4(7) . . . . ?
O5 Ni2 N3 C21 -144.2(7) . . . . ?
S4 Ni2 N3 C21 -17(2) . . . . ?
S3 Ni2 N3 C21 133.5(7) . . . . ?
O6 Ni2 N3 C17 -77.6(6) . . . . ?
N4 Ni2 N3 C17 -165.7(7) . . . . ?
O5 Ni2 N3 C17 94.5(6) . . . . ?
S4 Ni2 N3 C17 -137.9(13) . . . . ?
S3 Ni2 N3 C17 12.3(6) . . . . ?
O6 Ni2 N4 C23 71.8(7) . . . . ?
O5 Ni2 N4 C23 -102.9(7) . . . . ?
N3 Ni2 N4 C23 163.0(8) . . . . ?
S4 Ni2 N4 C23 -12.0(7) . . . . ?
S3 Ni2 N4 C23 156.8(6) . . . . ?
O6 Ni2 N4 C20 -167.4(8) . . . . ?
O5 Ni2 N4 C20 17.9(8) . . . . ?
N3 Ni2 N4 C20 -76.2(8) . . . . ?
S4 Ni2 N4 C20 108.8(7) . . . . ?
S3 Ni2 N4 C20 -82.4(12) . . . . ?
O6 Ni2 N4 C22 -47.4(6) . . . . ?
O5 Ni2 N4 C22 137.9(6) . . . . ?
N3 Ni2 N4 C22 43.8(6) . . . . ?
S4 Ni2 N4 C22 -131.2(6) . . . . ?
S3 Ni2 N4 C22 37.6(11) . . . . ?
Ni2 O5 C14 O7 -178.3(6) . . . . ?
Ni2 O5 C14 C15 0.3(12) . . . . ?
O7 C14 C15 S3 -165.1(6) . . . . ?
O5 C14 C15 S3 16.3(12) . . . . ?
C16 S3 C15 C14 77.4(8) . . . . ?
Ni2 S3 C15 C14 -20.1(7) . . . . ?
C15 S3 C16 C17 -140.2(8) . . . . ?
Ni2 S3 C16 C17 -45.0(8) . . . . ?
S3 C16 C17 N3 65.0(10) . . . . ?
C18 N3 C17 C16 71.2(12) . . . . ?
C21 N3 C17 C16 -165.4(9) . . . . ?
Ni2 N3 C17 C16 -50.1(10) . . . . ?
C21 N3 C18 C19 45.1(13) . . . . ?
C17 N3 C18 C19 171.4(10) . . . . ?
Ni2 N3 C18 C19 -67.7(10) . . . . ?
N3 C18 C19 C20 52.0(14) . . . . ?
C23 N4 C20 C19 -163.5(9) . . . . ?
C22 N4 C20 C19 -39.7(10) . . . . ?
Ni2 N4 C20 C19 77.6(10) . . . . ?
C18 C19 C20 N4 -53.6(13) . . . . ?
C18 N3 C21 C22 -81.0(11) . . . . ?
C17 N3 C21 C22 153.4(9) . . . . ?
Ni2 N3 C21 C22 35.3(11) . . . . ?
N3 C21 C22 N4 -1.6(13) . . . . ?
C23 N4 C22 C21 -153.7(9) . . . . ?
C20 N4 C22 C21 82.1(10) . . . . ?
Ni2 N4 C22 C21 -36.1(10) . . . . ?
C20 N4 C23 C24 -77.4(12) . . . . ?
C22 N4 C23 C24 158.5(10) . . . . ?
Ni2 N4 C23 C24 41.7(12) . . . . ?
N4 C23 C24 S4 -59.8(13) . . . . ?
C25 S4 C24 C23 -56.6(10) . . . . ?
Ni2 S4 C24 C23 38.6(9) . . . . ?
C24 S4 C25 C26 77.0(8) . . . . ?
Ni2 S4 C25 C26 -11.8(8) . . . . ?
Ni2 O6 C26 O8 178.9(6) . . . . ?
Ni2 O6 C26 C25 -2.0(12) . . . . ?
S4 C25 C26 O8 -170.0(7) . . . . ?
S4 C25 C26 O6 10.9(12) . . . . ?
